data_1555254
loop_
_publ_author_name
'Zhao, Peng'
'Liu, Yu'
'Xi, Chanjuan'

_publ_section_title
;
 MeOTf-Induced Carboannulation of Isothiocyanates and Aryl Alkynes with
 C&#x2550;S Bond Cleavage: Access to Indenones.
;
_journal_issue 17
_journal_name_full 'Organic letters'
_journal_page_first 4388
_journal_page_last 4391
_journal_paper_doi 10.1021/acs.orglett.5b02201
_journal_volume 17
_journal_year 2015
_chemical_formula_sum 'C24 H16 O S'
_chemical_formula_weight 352.43
_space_group_IT_number 14
_space_group_name_Hall '-P 2ybc'
_space_group_name_H-M_alt 'P 1 21/c 1'
_symmetry_cell_setting monoclinic
_symmetry_space_group_name_H-M 'P 1 21/c 1'
_atom_sites_solution_hydrogens geom
_atom_sites_solution_primary direct
_atom_sites_solution_secondary difmap
_audit_creation_method SHELXL-97
_cell_angle_alpha 90.00
_cell_angle_beta 101.54(3)
_cell_angle_gamma 90.00
_cell_formula_units_Z 4
_cell_length_a 9.1038(18)
_cell_length_b 11.532(2)
_cell_length_c 16.523(3)
_cell_measurement_temperature 173(2)
_cell_volume 1699.6(6)
_computing_cell_refinement 'CrystalClear (Rigaku Inc., 2007)'
_computing_data_collection 'CrystalClear (Rigaku Inc., 2007)'
_computing_data_reduction 'CrystalClear (Rigaku Inc., 2007)'
_computing_molecular_graphics 'XP in Siemens SHELXTL (Sheldrick, 1994)'
_computing_publication_material 'SHELX97 (Sheldrick, 1997)'
_computing_structure_refinement 'SHELXL-97 (Sheldrick, 1997)'
_computing_structure_solution 'SHELXS-97 (Sheldrick, 1990)'
_diffrn_ambient_temperature 173(2)
_diffrn_measured_fraction_theta_full 0.987
_diffrn_measured_fraction_theta_max 0.980
_diffrn_measurement_device_type 'Saturn724+ CCD'
_diffrn_measurement_method '\w scans at fixed \c = 45\%'
_diffrn_radiation_monochromator graphite
_diffrn_radiation_source 'sealed tube'
_diffrn_radiation_type MoK\a
_diffrn_radiation_wavelength 0.71073
_diffrn_reflns_av_R_equivalents 0.0355
_diffrn_reflns_av_sigmaI/netI 0.0362
_diffrn_reflns_limit_h_max 11
_diffrn_reflns_limit_h_min -11
_diffrn_reflns_limit_k_max 14
_diffrn_reflns_limit_k_min -13
_diffrn_reflns_limit_l_max 17
_diffrn_reflns_limit_l_min -21
_diffrn_reflns_number 10768
_diffrn_reflns_theta_full 26.00
_diffrn_reflns_theta_max 27.49
_diffrn_reflns_theta_min 2.17
_exptl_absorpt_coefficient_mu 0.200
_exptl_absorpt_correction_T_max 0.9818
_exptl_absorpt_correction_T_min 0.9420
_exptl_absorpt_correction_type multi-scan
_exptl_crystal_colour red
_exptl_crystal_density_diffrn 1.377
_exptl_crystal_density_method 'not measured'
_exptl_crystal_description block
_exptl_crystal_F_000 736
_exptl_crystal_size_max 0.30
_exptl_crystal_size_mid 0.26
_exptl_crystal_size_min 0.09
_refine_diff_density_max 0.258
_refine_diff_density_min -0.295
_refine_diff_density_rms 0.051
_refine_ls_extinction_method none
_refine_ls_goodness_of_fit_ref 1.038
_refine_ls_hydrogen_treatment constr
_refine_ls_matrix_type full
_refine_ls_number_parameters 236
_refine_ls_number_reflns 3817
_refine_ls_number_restraints 0
_refine_ls_restrained_S_all 1.038
_refine_ls_R_factor_all 0.0571
_refine_ls_R_factor_gt 0.0518
_refine_ls_shift/su_max 0.000
_refine_ls_shift/su_mean 0.000
_refine_ls_structure_factor_coef Fsqd
_refine_ls_weighting_details 'calc w=1/[\s^2^(Fo^2^)+(0.0321P)^2^+1.7544P] where P=(Fo^2^+2Fc^2^)/3'
_refine_ls_weighting_scheme calc
_refine_ls_wR_factor_gt 0.1064
_refine_ls_wR_factor_ref 0.1137
_reflns_number_gt 3586
_reflns_number_total 3817
_reflns_threshold_expression >2sigma(I)
_cod_data_source_file ol5b02201_si_003.cif
_cod_data_source_block a
_cod_original_cell_volume 1699.5(6)
_cod_original_sg_symbol_H-M P2(1)/c
_cod_database_code 1555254

loop_
_symmetry_equiv_pos_as_xyz
'x, y, z'
'-x, y+1/2, -z+1/2'
'-x, -y, -z'
'x, -y-1/2, z-1/2'

loop_
_atom_site_label
_atom_site_type_symbol
_atom_site_fract_x
_atom_site_fract_y
_atom_site_fract_z
_atom_site_U_iso_or_equiv
_atom_site_adp_type
_atom_site_occupancy
_atom_site_symmetry_multiplicity
_atom_site_calc_flag
_atom_site_refinement_flags
S1 S 0.29695(5) 0.21411(5) -0.00512(3) 0.03169(15) Uani 1 1 d .
O1 O 0.73871(16) 0.02666(13) 0.19485(9) 0.0355(4) Uani 1 1 d .
C4 C 0.6109(2) 0.23716(16) 0.04424(11) 0.0222(4) Uani 1 1 d .
C24 C 0.3009(2) 0.07502(17) 0.20543(11) 0.0240(4) Uani 1 1 d .
C15 C 0.4024(2) 0.02503(17) 0.15898(11) 0.0252(4) Uani 1 1 d .
C6 C 0.8792(2) 0.20610(17) 0.09645(12) 0.0271(4) Uani 1 1 d .
H6 H 0.9569 0.1655 0.1323 0.033 Uiso 1 1 calc R
C3 C 0.4676(2) 0.18025(17) 0.05802(11) 0.0238(4) Uani 1 1 d .
C22 C 0.1983(2) 0.23946(18) 0.26720(12) 0.0295(4) Uani 1 1 d .
H22 H 0.1954 0.3206 0.2768 0.035 Uiso 1 1 calc R
C2 C 0.5002(2) 0.09906(17) 0.11895(11) 0.0249(4) Uani 1 1 d .
C10 C 0.7231(3) 0.49809(18) -0.11408(12) 0.0331(5) Uani 1 1 d .
H10 H 0.7497 0.5553 -0.1500 0.040 Uiso 1 1 calc R
C7 C 0.9116(2) 0.29082(17) 0.04441(12) 0.0282(4) Uani 1 1 d .
H7 H 1.0132 0.3092 0.0441 0.034 Uiso 1 1 calc R
C23 C 0.2920(2) 0.19605(17) 0.21915(12) 0.0261(4) Uani 1 1 d .
H23 H 0.3518 0.2477 0.1947 0.031 Uiso 1 1 calc R
C8 C 0.7955(2) 0.35119(17) -0.00880(11) 0.0246(4) Uani 1 1 d .
C19 C 0.2091(2) -0.00054(17) 0.24256(11) 0.0258(4) Uani 1 1 d .
C16 C 0.4157(2) -0.09375(18) 0.15548(12) 0.0304(4) Uani 1 1 d .
H16 H 0.4882 -0.1264 0.1281 0.037 Uiso 1 1 calc R
C5 C 0.7285(2) 0.18145(17) 0.09517(11) 0.0238(4) Uani 1 1 d .
C13 C 0.6398(2) 0.32655(16) -0.00974(11) 0.0230(4) Uani 1 1 d .
C9 C 0.8317(2) 0.43725(18) -0.06328(12) 0.0305(4) Uani 1 1 d .
H9 H 0.9339 0.4525 -0.0641 0.037 Uiso 1 1 calc R
C1 C 0.6663(2) 0.09227(17) 0.14454(11) 0.0254(4) Uani 1 1 d .
C14 C 0.1807(2) 0.08832(19) -0.00212(14) 0.0350(5) Uani 1 1 d .
H14A H 0.0960 0.0902 -0.0492 0.053 Uiso 1 1 calc R
H14B H 0.1431 0.0883 0.0495 0.053 Uiso 1 1 calc R
H14C H 0.2399 0.0180 -0.0050 0.053 Uiso 1 1 calc R
C20 C 0.1112(2) 0.04808(19) 0.29033(12) 0.0306(4) Uani 1 1 d .
H20 H 0.0482 -0.0015 0.3142 0.037 Uiso 1 1 calc R
C21 C 0.1062(2) 0.16431(19) 0.30253(12) 0.0311(4) Uani 1 1 d .
H21 H 0.0404 0.1952 0.3350 0.037 Uiso 1 1 calc R
C12 C 0.5299(2) 0.39319(17) -0.06371(12) 0.0278(4) Uani 1 1 d .
H12 H 0.4265 0.3794 -0.0649 0.033 Uiso 1 1 calc R
C18 C 0.2214(2) -0.12214(18) 0.23309(12) 0.0308(4) Uani 1 1 d .
H18 H 0.1577 -0.1725 0.2558 0.037 Uiso 1 1 calc R
C17 C 0.3238(3) -0.16782(18) 0.19174(13) 0.0334(5) Uani 1 1 d .
H17 H 0.3330 -0.2495 0.1874 0.040 Uiso 1 1 calc R
C11 C 0.5704(3) 0.47645(18) -0.11363(12) 0.0323(5) Uani 1 1 d .
H11 H 0.4951 0.5205 -0.1485 0.039 Uiso 1 1 calc R

loop_
_atom_site_aniso_label
_atom_site_aniso_U_11
_atom_site_aniso_U_22
_atom_site_aniso_U_33
_atom_site_aniso_U_23
_atom_site_aniso_U_13
_atom_site_aniso_U_12
S1 0.0229(2) 0.0360(3) 0.0351(3) 0.0062(2) 0.00306(19) -0.0018(2)
O1 0.0333(8) 0.0375(8) 0.0353(8) 0.0124(7) 0.0061(6) 0.0037(7)
C4 0.0226(9) 0.0236(9) 0.0216(8) -0.0020(7) 0.0072(7) -0.0003(7)
C24 0.0232(9) 0.0262(10) 0.0224(9) 0.0012(7) 0.0040(7) -0.0024(7)
C15 0.0271(9) 0.0255(10) 0.0237(9) 0.0012(8) 0.0069(7) -0.0022(8)
C6 0.0231(9) 0.0309(10) 0.0276(9) -0.0008(8) 0.0058(7) 0.0016(8)
C3 0.0229(9) 0.0258(10) 0.0244(9) -0.0027(7) 0.0088(7) -0.0007(7)
C22 0.0316(10) 0.0274(10) 0.0296(10) -0.0023(8) 0.0063(8) 0.0028(8)
C2 0.0259(9) 0.0263(10) 0.0244(9) -0.0018(8) 0.0097(7) -0.0017(8)
C10 0.0471(13) 0.0273(11) 0.0268(10) 0.0016(8) 0.0120(9) -0.0072(9)
C7 0.0232(9) 0.0302(11) 0.0333(10) -0.0037(8) 0.0103(8) -0.0033(8)
C23 0.0268(10) 0.0256(10) 0.0262(9) 0.0013(8) 0.0058(7) -0.0027(8)
C8 0.0289(10) 0.0232(9) 0.0241(9) -0.0051(7) 0.0107(7) -0.0034(8)
C19 0.0253(9) 0.0294(10) 0.0227(9) 0.0026(8) 0.0049(7) -0.0023(8)
C16 0.0351(11) 0.0279(10) 0.0309(10) -0.0010(8) 0.0127(8) 0.0005(8)
C5 0.0244(9) 0.0249(10) 0.0232(9) -0.0009(7) 0.0076(7) 0.0008(7)
C13 0.0277(9) 0.0218(9) 0.0208(8) -0.0035(7) 0.0076(7) -0.0008(7)
C9 0.0346(11) 0.0294(11) 0.0308(10) -0.0041(8) 0.0144(8) -0.0079(9)
C1 0.0279(10) 0.0259(10) 0.0231(9) -0.0003(8) 0.0071(7) 0.0001(8)
C14 0.0301(11) 0.0375(12) 0.0371(11) -0.0046(9) 0.0057(9) -0.0064(9)
C20 0.0278(10) 0.0382(12) 0.0276(10) 0.0034(9) 0.0100(8) -0.0034(9)
C21 0.0285(10) 0.0402(12) 0.0268(10) -0.0011(9) 0.0107(8) 0.0044(9)
C12 0.0292(10) 0.0273(10) 0.0268(9) 0.0005(8) 0.0054(8) -0.0011(8)
C18 0.0362(11) 0.0268(10) 0.0310(10) 0.0039(8) 0.0103(8) -0.0086(8)
C17 0.0453(12) 0.0216(10) 0.0346(11) 0.0006(8) 0.0113(9) -0.0038(9)
C11 0.0404(12) 0.0285(11) 0.0263(10) 0.0012(8) 0.0027(8) -0.0009(9)

loop_
_atom_type_symbol
_atom_type_description
_atom_type_scat_dispersion_real
_atom_type_scat_dispersion_imag
_atom_type_scat_source
C C 0.0033 0.0016 'International Tables Vol C Tables 4.2.6.8 and 6.1.1.4'
H H 0.0000 0.0000 'International Tables Vol C Tables 4.2.6.8 and 6.1.1.4'
O O 0.0106 0.0060 'International Tables Vol C Tables 4.2.6.8 and 6.1.1.4'
S S 0.1246 0.1234 'International Tables Vol C Tables 4.2.6.8 and 6.1.1.4'

loop_
_geom_angle_atom_site_label_1
_geom_angle_atom_site_label_2
_geom_angle_atom_site_label_3
_geom_angle
C3 S1 C14 105.21(10)
C5 C4 C13 120.07(17)
C5 C4 C3 107.01(16)
C13 C4 C3 132.86(17)
C23 C24 C19 118.34(18)
C23 C24 C15 122.96(17)
C19 C24 C15 118.65(18)
C16 C15 C24 119.56(18)
C16 C15 C2 119.26(18)
C24 C15 C2 121.07(17)
C7 C6 C5 117.96(18)
C2 C3 C4 109.92(16)
C2 C3 S1 129.48(15)
C4 C3 S1 120.40(14)
C23 C22 C21 120.36(19)
C3 C2 C15 131.59(18)
C3 C2 C1 107.75(16)
C15 C2 C1 120.66(17)
C9 C10 C11 120.05(19)
C6 C7 C8 120.83(18)
C22 C23 C24 120.91(18)
C7 C8 C9 119.86(18)
C7 C8 C13 121.31(17)
C9 C8 C13 118.82(18)
C18 C19 C20 121.63(18)
C18 C19 C24 119.36(18)
C20 C19 C24 118.98(18)
C15 C16 C17 121.32(19)
C4 C5 C6 123.64(18)
C4 C5 C1 108.71(16)
C6 C5 C1 127.63(18)
C4 C13 C12 126.04(18)
C4 C13 C8 116.17(17)
C12 C13 C8 117.79(17)
C10 C9 C8 121.32(19)
O1 C1 C2 127.42(18)
O1 C1 C5 126.12(18)
C2 C1 C5 106.46(16)
C21 C20 C19 121.08(19)
C20 C21 C22 120.30(19)
C11 C12 C13 121.10(19)
C17 C18 C19 120.88(19)
C18 C17 C16 120.06(19)
C12 C11 C10 120.9(2)

loop_
_geom_bond_atom_site_label_1
_geom_bond_atom_site_label_2
_geom_bond_distance
S1 C3 1.734(2)
S1 C14 1.802(2)
O1 C1 1.216(2)
C4 C5 1.381(3)
C4 C13 1.422(3)
C4 C3 1.518(3)
C24 C23 1.419(3)
C24 C19 1.428(3)
C24 C15 1.435(3)
C15 C16 1.377(3)
C15 C2 1.481(3)
C6 C7 1.372(3)
C6 C5 1.397(3)
C3 C2 1.363(3)
C22 C23 1.371(3)
C22 C21 1.411(3)
C2 C1 1.489(3)
C10 C9 1.357(3)
C10 C11 1.413(3)
C7 C8 1.415(3)
C8 C9 1.422(3)
C8 C13 1.443(3)
C19 C18 1.418(3)
C19 C20 1.419(3)
C16 C17 1.411(3)
C5 C1 1.493(3)
C13 C12 1.425(3)
C20 C21 1.358(3)
C12 C11 1.364(3)
C18 C17 1.366(3)

loop_
_geom_torsion_atom_site_label_1
_geom_torsion_atom_site_label_2
_geom_torsion_atom_site_label_3
_geom_torsion_atom_site_label_4
_geom_torsion
C23 C24 C15 C16 173.30(19)
C19 C24 C15 C16 -3.9(3)
C23 C24 C15 C2 -2.9(3)
C19 C24 C15 C2 179.89(17)
C5 C4 C3 C2 3.8(2)
C13 C4 C3 C2 -178.83(19)
C5 C4 C3 S1 -171.48(13)
C13 C4 C3 S1 5.9(3)
C14 S1 C3 C2 -20.5(2)
C14 S1 C3 C4 153.75(15)
C4 C3 C2 C15 175.93(19)
S1 C3 C2 C15 -9.3(3)
C4 C3 C2 C1 -3.8(2)
S1 C3 C2 C1 170.95(15)
C16 C15 C2 C3 120.9(2)
C24 C15 C2 C3 -62.9(3)
C16 C15 C2 C1 -59.4(3)
C24 C15 C2 C1 116.8(2)
C5 C6 C7 C8 0.0(3)
C21 C22 C23 C24 -1.4(3)
C19 C24 C23 C22 0.3(3)
C15 C24 C23 C22 -176.89(18)
C6 C7 C8 C9 -178.89(18)
C6 C7 C8 C13 0.5(3)
C23 C24 C19 C18 -176.92(18)
C15 C24 C19 C18 0.4(3)
C23 C24 C19 C20 1.1(3)
C15 C24 C19 C20 178.41(17)
C24 C15 C16 C17 4.6(3)
C2 C15 C16 C17 -179.17(18)
C13 C4 C5 C6 -1.2(3)
C3 C4 C5 C6 176.55(17)
C13 C4 C5 C1 -179.88(16)
C3 C4 C5 C1 -2.1(2)
C7 C6 C5 C4 0.3(3)
C7 C6 C5 C1 178.74(18)
C5 C4 C13 C12 -178.17(18)
C3 C4 C13 C12 4.8(3)
C5 C4 C13 C8 1.6(3)
C3 C4 C13 C8 -175.46(18)
C7 C8 C13 C4 -1.3(3)
C9 C8 C13 C4 178.09(17)
C7 C8 C13 C12 178.51(17)
C9 C8 C13 C12 -2.1(3)
C11 C10 C9 C8 -0.1(3)
C7 C8 C9 C10 -178.87(19)
C13 C8 C9 C10 1.7(3)
C3 C2 C1 O1 -176.7(2)
C15 C2 C1 O1 3.5(3)
C3 C2 C1 C5 2.5(2)
C15 C2 C1 C5 -177.29(16)
C4 C5 C1 O1 179.17(19)
C6 C5 C1 O1 0.6(3)
C4 C5 C1 C2 -0.1(2)
C6 C5 C1 C2 -178.66(19)
C18 C19 C20 C21 176.50(19)
C24 C19 C20 C21 -1.4(3)
C19 C20 C21 C22 0.4(3)
C23 C22 C21 C20 1.0(3)
C4 C13 C12 C11 -179.36(19)
C8 C13 C12 C11 0.9(3)
C20 C19 C18 C17 -175.38(19)
C24 C19 C18 C17 2.6(3)
C19 C18 C17 C16 -2.0(3)
C15 C16 C17 C18 -1.6(3)
C13 C12 C11 C10 0.8(3)
C9 C10 C11 C12 -1.3(3)
